data_4309136
loop_
_publ_author_name
'Ai-Ju Zhou'
'Shao-Liang Zheng'
'Yue Fang'
'Ming-Liang Tong'

_publ_contact_author
;
      Professor Ming-Liang Tong
      School of Chemistry and Chemical Engineering
      Sun Yat-Sen University
      Guangzhou, 510275
      P. R. China
;
_publ_contact_author_email cestml@zsu.edu.cn
_publ_contact_author_fax 86-20-84112245
_publ_contact_author_phone 86-20-84113986
_publ_section_title
;
Molecular Tectonics: Self-Complementary Supramolecular Se...N Synthons
Directing Assembly of 1D Silver Chains into 3D Porous Molecular
Architectures
;
_journal_name_full 'Inorganic Chemistry'
_journal_page_first 4457
_journal_page_last 4459
_journal_paper_doi 10.1021/ic050472k
_journal_volume 44
_journal_year 2005
_chemical_formula_sum 'C15 H10 Ag N6 O3 Se2.5'
_chemical_formula_weight 627.56
_chemical_name_systematic
; 
 ? 
;
_space_group_IT_number 15
_symmetry_cell_setting monoclinic
_symmetry_space_group_name_Hall '-C 2yc'
_symmetry_space_group_name_H-M 'C 1 2/c 1'
_atom_sites_solution_hydrogens geom
_atom_sites_solution_primary direct
_atom_sites_solution_secondary difmap
_audit_creation_method SHELXL-97
_cell_angle_alpha 90.00
_cell_angle_beta 95.502(1)
_cell_angle_gamma 90.00
_cell_formula_units_Z 4
_cell_length_a 18.0377(14)
_cell_length_b 13.5111(11)
_cell_length_c 7.4379(6)
_cell_measurement_temperature 123(2)
_cell_volume 1804.3(2)
_computing_cell_refinement 'SAINT-PLUS for Windows NT, Ver. 6.0, Bruker AXS Inc., 1997.'
_computing_data_collection 'SMART for Windows NT, Bruker AXS Inc., 1998.'
_computing_data_reduction 'SAINT-PLUS for Windows NT, Ver. 6.0, Bruker AXS Inc., 1997.'
_computing_molecular_graphics 'XP-Interactive Molecular Graphics, Ver. 6.10, Bruker AXS Inc., 2000.'
_computing_publication_material 'SHELXTL-Bruker AXS Inc., 1998.'
_computing_structure_refinement 'SHELXL-97 (Sheldrick, 1997)'
_computing_structure_solution 'SHELXS-97 (Sheldrick, 1990)'
_diffrn_ambient_temperature 123(2)
_diffrn_measured_fraction_theta_full 0.966
_diffrn_measured_fraction_theta_max 0.966
_diffrn_measurement_device_type 'Bruker Apex CCD'
_diffrn_measurement_method '\w scan'
_diffrn_radiation_monochromator graphite
_diffrn_radiation_source 'fine-focus sealed tube'
_diffrn_radiation_type MoK\a
_diffrn_radiation_wavelength 0.71073
_diffrn_reflns_av_R_equivalents 0.0283
_diffrn_reflns_av_sigmaI/netI 0.0302
_diffrn_reflns_limit_h_max 18
_diffrn_reflns_limit_h_min -20
_diffrn_reflns_limit_k_max 16
_diffrn_reflns_limit_k_min -16
_diffrn_reflns_limit_l_max 8
_diffrn_reflns_limit_l_min -8
_diffrn_reflns_number 4452
_diffrn_reflns_theta_full 24.99
_diffrn_reflns_theta_max 24.99
_diffrn_reflns_theta_min 1.89
_exptl_absorpt_coefficient_mu 6.192
_exptl_absorpt_correction_T_max 0.538
_exptl_absorpt_correction_T_min 0.414
_exptl_absorpt_correction_type SADABS
_exptl_crystal_colour 'pale yellow'
_exptl_crystal_density_diffrn 2.310
_exptl_crystal_density_method 'not measured'
_exptl_crystal_description prism
_exptl_crystal_F_000 1192
_exptl_crystal_size_max 0.32
_exptl_crystal_size_mid 0.12
_exptl_crystal_size_min 0.10
_refine_diff_density_max 0.774
_refine_diff_density_min -0.485
_refine_diff_density_rms 0.208
_refine_ls_extinction_method none
_refine_ls_goodness_of_fit_ref 1.207
_refine_ls_hydrogen_treatment mixed
_refine_ls_matrix_type full
_refine_ls_number_parameters 156
_refine_ls_number_reflns 1542
_refine_ls_number_restraints 123
_refine_ls_restrained_S_all 1.178
_refine_ls_R_factor_all 0.0297
_refine_ls_R_factor_gt 0.0251
_refine_ls_shift/su_max 0.001
_refine_ls_shift/su_mean 0.000
_refine_ls_structure_factor_coef Fsqd
_refine_ls_weighting_details 'calc w=1/[\s^2^(Fo^2^)+(0.0405P)^2^+1.2821P] where P=(Fo^2^+2Fc^2^)/3'
_refine_ls_weighting_scheme calc
_refine_ls_wR_factor_gt 0.0812
_refine_ls_wR_factor_ref 0.0824
_reflns_number_gt 1340
_reflns_number_total 1542
_reflns_threshold_expression >2sigma(I)
_cod_data_source_file ic050472ksi20050331_111723_2.cif
_cod_data_source_block complex_1
_cod_original_formula_sum 'C15 H10 Ag N6 O3 Se2.50'
_cod_database_code 4309136

loop_
_symmetry_equiv_pos_as_xyz
'x, y, z'
'x, -y, z+1/2'
'x+1/2, y+1/2, z'
'x+1/2, -y+1/2, z+1/2'
'-x, -y, -z'
'-x, y, -z-1/2'
'-x+1/2, -y+1/2, -z'
'-x+1/2, y+1/2, -z-1/2'

loop_
_atom_site_label
_atom_site_type_symbol
_atom_site_fract_x
_atom_site_fract_y
_atom_site_fract_z
_atom_site_U_iso_or_equiv
_atom_site_adp_type
_atom_site_occupancy
_atom_site_symmetry_multiplicity
_atom_site_calc_flag
_atom_site_refinement_flags
_atom_site_disorder_assembly
_atom_site_disorder_group
Ag1 Ag 0.5000 1.10317(4) 0.2500 0.02641(17) Uani 1 2 d S . .
Se1 Se 0.34388(3) 1.20334(4) 0.43823(7) 0.03569(18) Uani 1 1 d . . .
N1 N 0.3817(2) 1.1474(3) 0.2466(5) 0.0299(9) Uani 1 1 d U . .
N2 N 0.2509(2) 1.1990(3) 0.3334(6) 0.0322(9) Uani 1 1 d U A .
C1 C 0.3254(3) 1.1303(3) 0.1219(7) 0.0263(10) Uani 1 1 d U . .
C2 C 0.3323(3) 1.0868(3) -0.0494(6) 0.0286(11) Uani 1 1 d U . .
H2 H 0.3795 1.0678 -0.0845 0.034 Uiso 1 1 calc R . .
C3 C 0.2690(3) 1.0731(3) -0.1617(7) 0.0323(11) Uani 1 1 d U . .
H3 H 0.2729 1.0459 -0.2782 0.039 Uiso 1 1 calc R A .
C4 C 0.1969(3) 1.0982(3) -0.1107(7) 0.0357(12) Uani 1 1 d U . .
H4 H 0.1542 1.0850 -0.1922 0.043 Uiso 1 1 calc R . .
C5 C 0.1883(3) 1.1400(3) 0.0496(7) 0.0344(12) Uani 1 1 d U . .
H5 H 0.1400 1.1569 0.0810 0.041 Uiso 1 1 calc R A .
C6 C 0.2527(2) 1.1588(3) 0.1724(7) 0.0277(10) Uani 1 1 d U A .
N3 N 0.5001(9) 0.8680(6) 0.1888(17) 0.025(4) Uani 0.50 1 d PDU A -1
O1 O 0.4802(4) 0.9409(5) 0.0925(9) 0.0305(16) Uani 0.50 1 d PDU A -1
O2 O 0.5181(8) 0.8802(8) 0.354(2) 0.043(3) Uani 0.50 1 d PDU A -1
O3 O 0.5012(4) 0.7846(5) 0.1181(10) 0.0448(19) Uani 0.50 1 d PDU A -1
Se2 Se 0.50417(19) 0.6163(2) -0.3485(4) 0.0359(6) Uani 0.25 1 d P B -2
N4 N 0.4989(12) 0.6512(14) -0.104(3) 0.028(3) Uani 0.25 1 d PU B -2
N5 N 0.5044(11) 0.4843(12) -0.3000(19) 0.028(3) Uani 0.25 1 d PU B -2
C7 C 0.4984(9) 0.5633(7) -0.0266(16) 0.030(2) Uani 0.25 1 d PGU B -2
C8 C 0.4943(9) 0.5593(8) 0.1590(16) 0.030(2) Uani 0.25 1 d PGU B -2
H8 H 0.4914 0.6187 0.2262 0.036 Uiso 0.25 1 calc PR B -2
C9 C 0.4944(13) 0.4683(10) 0.2461(15) 0.030(2) Uani 0.25 1 d PGU B -2
H9 H 0.4916 0.4655 0.3729 0.036 Uiso 0.25 1 calc PR B -2
C10 C 0.4986(13) 0.3813(8) 0.148(2) 0.030(2) Uani 0.25 1 d PGU B -2
H10 H 0.4987 0.3191 0.2073 0.036 Uiso 0.25 1 calc PR B -2
C11 C 0.5027(8) 0.3854(7) -0.038(2) 0.030(2) Uani 0.25 1 d PGU B -2
H11 H 0.5056 0.3259 -0.1050 0.036 Uiso 0.25 1 calc PR B -2
C12 C 0.5026(8) 0.4764(9) -0.1249(15) 0.030(2) Uani 0.25 1 d PGU B -2

loop_
_atom_site_aniso_label
_atom_site_aniso_U_11
_atom_site_aniso_U_22
_atom_site_aniso_U_33
_atom_site_aniso_U_23
_atom_site_aniso_U_13
_atom_site_aniso_U_12
Ag1 0.0201(3) 0.0320(3) 0.0285(3) 0.000 0.00943(19) 0.000
Se1 0.0325(3) 0.0391(3) 0.0374(3) -0.0044(2) 0.0133(2) 0.0141(2)
N1 0.027(2) 0.030(2) 0.035(2) -0.0019(17) 0.0099(17) 0.0096(17)
N2 0.028(2) 0.029(2) 0.043(2) 0.0046(18) 0.0157(18) 0.0091(17)
C1 0.023(2) 0.018(2) 0.039(3) 0.0032(19) 0.0103(19) 0.0041(18)
C2 0.024(2) 0.019(2) 0.044(3) 0.000(2) 0.011(2) 0.0041(18)
C3 0.037(3) 0.020(2) 0.041(3) -0.005(2) 0.007(2) -0.001(2)
C4 0.025(3) 0.027(2) 0.055(3) 0.000(2) 0.003(2) -0.003(2)
C5 0.023(3) 0.026(2) 0.056(3) 0.008(2) 0.013(2) 0.0015(19)
C6 0.025(2) 0.019(2) 0.041(3) 0.006(2) 0.016(2) 0.0046(18)
N3 0.022(6) 0.028(4) 0.024(8) 0.003(3) 0.002(6) -0.002(4)
O1 0.036(4) 0.024(3) 0.030(4) -0.002(3) -0.004(3) 0.001(3)
O2 0.040(7) 0.062(6) 0.027(6) 0.003(5) 0.007(5) 0.018(5)
O3 0.060(5) 0.027(4) 0.047(4) 0.001(3) 0.000(4) -0.005(3)
Se2 0.0216(11) 0.0323(13) 0.0524(14) 0.0127(11) -0.0038(10) -0.0021(11)
N4 0.026(5) 0.024(5) 0.034(6) -0.007(5) -0.001(5) 0.004(5)
N5 0.026(5) 0.024(5) 0.034(6) -0.007(5) -0.001(5) 0.004(5)
C7 0.026(3) 0.033(4) 0.032(4) -0.001(3) 0.003(3) -0.002(3)
C8 0.026(3) 0.033(4) 0.032(4) -0.001(3) 0.003(3) -0.002(3)
C9 0.026(3) 0.033(4) 0.032(4) -0.001(3) 0.003(3) -0.002(3)
C10 0.026(3) 0.033(4) 0.032(4) -0.001(3) 0.003(3) -0.002(3)
C11 0.026(3) 0.033(4) 0.032(4) -0.001(3) 0.003(3) -0.002(3)
C12 0.026(3) 0.033(4) 0.032(4) -0.001(3) 0.003(3) -0.002(3)

loop_
_atom_type_symbol
_atom_type_description
_atom_type_scat_dispersion_real
_atom_type_scat_dispersion_imag
_atom_type_scat_source
C C 0.0033 0.0016 'International Tables Vol C Tables 4.2.6.8 and 6.1.1.4'
H H 0.0000 0.0000 'International Tables Vol C Tables 4.2.6.8 and 6.1.1.4'
N N 0.0061 0.0033 'International Tables Vol C Tables 4.2.6.8 and 6.1.1.4'
O O 0.0106 0.0060 'International Tables Vol C Tables 4.2.6.8 and 6.1.1.4'
Se Se -0.0929 2.2259 'International Tables Vol C Tables 4.2.6.8 and 6.1.1.4'
Ag Ag -0.8971 1.1015 'International Tables Vol C Tables 4.2.6.8 and 6.1.1.4'

loop_
_geom_angle_atom_site_label_1
_geom_angle_atom_site_label_2
_geom_angle_atom_site_label_3
_geom_angle
_geom_angle_site_symmetry_1
_geom_angle_site_symmetry_3
_geom_angle_publ_flag
N1 Ag1 N1 148.7(2) 6_656 . ?
N1 Ag1 O1 109.70(19) 6_656 . ?
N1 Ag1 O1 97.91(18) . . ?
N1 Ag1 O1 97.91(18) 6_656 6_656 ?
N1 Ag1 O1 109.70(19) . 6_656 ?
O1 Ag1 O1 57.1(3) . 6_656 ?
N2 Se1 N1 92.98(18) . . ?
C1 N1 Se1 107.6(3) . . ?
C1 N1 Ag1 129.3(3) . . ?
Se1 N1 Ag1 122.76(19) . . ?
C6 N2 Se1 107.9(3) . . ?
N1 C1 C2 124.8(4) . . ?
N1 C1 C6 115.1(4) . . ?
C2 C1 C6 120.1(4) . . ?
C3 C2 C1 117.8(4) . . ?
C3 C2 H2 121.1 . . ?
C1 C2 H2 121.1 . . ?
C2 C3 C4 122.4(5) . . ?
C2 C3 H3 118.8 . . ?
C4 C3 H3 118.8 . . ?
C5 C4 C3 121.5(5) . . ?
C5 C4 H4 119.3 . . ?
C3 C4 H4 119.3 . . ?
C4 C5 C6 119.0(4) . . ?
C4 C5 H5 120.5 . . ?
C6 C5 H5 120.5 . . ?
N2 C6 C5 124.3(4) . . ?
N2 C6 C1 116.5(4) . . ?
C5 C6 C1 119.2(4) . . ?
O3 N3 O1 119.1(10) . . ?
O3 N3 O2 121.4(10) . . ?
O1 N3 O2 119.5(10) . . ?
N3 O1 Ag1 113.8(6) . . ?
N5 Se2 N4 93.1(7) . . ?
C7 N4 Se2 101.4(12) . . ?
C12 N5 Se2 106.1(12) . . ?
N4 C7 C8 118.2(12) . . ?
N4 C7 C12 121.8(12) . . ?
C8 C7 C12 120.0 . . ?
C9 C8 C7 120.0 . . ?
C9 C8 H8 120.0 . . ?
C7 C8 H8 120.0 . . ?
C8 C9 C10 120.0 . . ?
C8 C9 H9 120.0 . . ?
C10 C9 H9 120.0 . . ?
C9 C10 C11 120.0 . . ?
C9 C10 H10 120.0 . . ?
C11 C10 H10 120.0 . . ?
C12 C11 C10 120.0 . . ?
C12 C11 H11 120.0 . . ?
C10 C11 H11 120.0 . . ?
N5 C12 C11 122.4(11) . . ?
N5 C12 C7 117.5(11) . . ?
C11 C12 C7 120.0 . . ?

loop_
_geom_bond_atom_site_label_1
_geom_bond_atom_site_label_2
_geom_bond_distance
_geom_bond_site_symmetry_2
_geom_bond_publ_flag
Ag1 N1 2.214(4) 6_656 ?
Ag1 N1 2.214(4) . ?
Ag1 O1 2.495(7) . ?
Ag1 O1 2.495(7) 6_656 ?
Se1 N2 1.782(4) . ?
Se1 N1 1.804(4) . ?
N1 C1 1.328(6) . ?
N2 C6 1.319(6) . ?
C1 C2 1.420(7) . ?
C1 C6 1.450(6) . ?
C2 C3 1.361(6) . ?
C2 H2 0.9500 . ?
C3 C4 1.430(7) . ?
C3 H3 0.9500 . ?
C4 C5 1.342(7) . ?
C4 H4 0.9500 . ?
C5 C6 1.430(6) . ?
C5 H5 0.9500 . ?
N3 O3 1.244(9) . ?
N3 O1 1.250(9) . ?
N3 O2 1.250(8) . ?
Se2 N5 1.819(17) . ?
Se2 N4 1.889(19) . ?
N4 C7 1.32(2) . ?
N5 C12 1.31(2) . ?
C7 C8 1.3900 . ?
C7 C12 1.3900 . ?
C8 C9 1.3900 . ?
C8 H8 0.9500 . ?
C9 C10 1.3900 . ?
C9 H9 0.9500 . ?
C10 C11 1.3900 . ?
C10 H10 0.9500 . ?
C11 C12 1.3900 . ?
C11 H11 0.9500 . ?
